data_2312532
loop_
_publ_author_name
'Shit, Pradip'
'Tetrault, Timothy'
'Zhang, Wenhui'
'Yoon, Mi Kyung'
'Oliver, Allen G.'
'Serianni, Anthony S.'

_publ_section_title
;
 Conformational disorder in the crystal structure of methyl
 2-acetamido-2-deoxy-&#x3b2;-D-glucopyranosyl-(1&#x2192;4)-2-acetamido-2-deoxy-&#x3b2;-D-glucopyranoside
 (methyl &#x3b2;-chitobioside) methanol monosolvate.
;
_journal_coeditor_code DG3055
_journal_issue 'Pt 7'
_journal_name_full 'Acta crystallographica. Section C, Structural chemistry'
_journal_page_first 331
_journal_page_last 336
_journal_paper_doi 10.1107/S2053229624005199
_journal_volume 80
_journal_year 2024
_chemical_absolute_configuration rm
_chemical_formula_iupac 'C17 H30 N2 O11, C H4 O'
_chemical_formula_moiety 'C17 H30 N2 O11, C H4 O'
_chemical_formula_sum 'C18 H34 N2 O12'
_chemical_formula_weight 470.47
_chemical_name_common
;
Methyl \b-chitobioside methanol monosolvate
;
_chemical_name_systematic
;Methyl 2-acetamido-2-deoxy-\b-<i>D</i>-glucopyranosyl-(1\\rightarrow4)-2-acetamido-2-deoxy-\b-<i>D</i>-glucopyranoside
methanol monosolvate
;
_space_group_crystal_system monoclinic
_space_group_IT_number 4
_space_group_name_Hall 'P 2yb'
_space_group_name_H-M_alt 'P 1 21 1'
_atom_sites_solution_hydrogens mixed
_atom_sites_solution_primary dual
_atom_sites_solution_secondary difmap
_audit_creation_method
;
FinalCif V123 by Daniel Kratzert, Freiburg 2023,
https://dkratzert.de/finalcif.html
;
_cell_angle_alpha 90
_cell_angle_beta 90.022(2)
_cell_angle_gamma 90
_cell_formula_units_Z 2
_cell_length_a 4.75990(10)
_cell_length_b 14.3223(5)
_cell_length_c 16.6515(5)
_cell_measurement_reflns_used 9983
_cell_measurement_temperature 260(2)
_cell_measurement_theta_max 71.9395
_cell_measurement_theta_min 2.6535
_cell_volume 1135.18(6)
_computing_cell_refinement
;
SAINT (Bruker, 2023)
;
_computing_data_collection
;
APEX-4 (Bruker, 2023)
;
_computing_data_reduction
;
SAINT (Bruker, 2023)
;
_computing_molecular_graphics
;
Mercury (Macrae <i>et al.</i>, 2020)
;
_computing_publication_material
;
FinalCIF (Kratzert, 2023)
;
_computing_structure_refinement
;
SHELXL2019 (Sheldrick, 2015b)
;
_computing_structure_solution
;
SHELXT2018 (Sheldrick, 2015a)
;
_diffrn_ambient_temperature 260(2)
_diffrn_detector 'CMOS Area Detector'
_diffrn_detector_area_resol_mean 7.41
_diffrn_measured_fraction_theta_full 0.998
_diffrn_measured_fraction_theta_max 0.994
_diffrn_measurement_device 'four-circle diffractometer'
_diffrn_measurement_device_type 'Bruker Venture'
_diffrn_measurement_method 'combination of \w and \f-scans'
_diffrn_radiation_monochromator 'HELIOS Multi-layer'
_diffrn_radiation_probe x-ray
_diffrn_radiation_source 'Incoatec Diamond micro-focus'
_diffrn_radiation_type CuK\a
_diffrn_radiation_wavelength 1.54178
_diffrn_reflns_av_R_equivalents 0.0475
_diffrn_reflns_av_unetI/netI 0.0400
_diffrn_reflns_limit_h_max 5
_diffrn_reflns_limit_h_min -5
_diffrn_reflns_limit_k_max 17
_diffrn_reflns_limit_k_min -17
_diffrn_reflns_limit_l_max 20
_diffrn_reflns_limit_l_min -20
_diffrn_reflns_number 20006
_diffrn_reflns_theta_full 67.679
_diffrn_reflns_theta_max 72.661
_diffrn_reflns_theta_min 2.653
_diffrn_source_current 1.2
_diffrn_source_voltage 50.0
_exptl_absorpt_coefficient_mu 0.993
_exptl_absorpt_correction_T_max 1.0
_exptl_absorpt_correction_T_min 0.8252
_exptl_absorpt_correction_type numerical
_exptl_absorpt_process_details
;
(SADABS2016; Krause <i>et al.</i>, 2015)
;
_exptl_crystal_colour colourless
_exptl_crystal_density_diffrn 1.376
_exptl_crystal_description needle
_exptl_crystal_F_000 504
_exptl_crystal_size_max 0.258
_exptl_crystal_size_mid 0.039
_exptl_crystal_size_min 0.022
_refine_diff_density_max 0.194
_refine_diff_density_min -0.137
_refine_ls_abs_structure_details
;
 Twinning involves inversion, so Flack parameter cannot be determined
;
_refine_ls_extinction_method none
_refine_ls_goodness_of_fit_ref 1.044
_refine_ls_hydrogen_treatment mixed
_refine_ls_matrix_type full
_refine_ls_number_parameters 330
_refine_ls_number_reflns 4462
_refine_ls_number_restraints 1
_refine_ls_restrained_S_all 1.044
_refine_ls_R_factor_all 0.0316
_refine_ls_R_factor_gt 0.0312
_refine_ls_shift/su_max 0.003
_refine_ls_shift/su_mean 0.000
_refine_ls_structure_factor_coef Fsqd
_refine_ls_weighting_details 'w=1/[\s^2^(Fo^2^)+(0.0524P)^2^+0.0431P] where P=(Fo^2^+2Fc^2^)/3'
_refine_ls_weighting_scheme calc
_refine_ls_wR_factor_gt 0.0796
_refine_ls_wR_factor_ref 0.0801
_reflns_number_gt 4410
_reflns_number_total 4462
_reflns_threshold_expression 'I > 2\s(I)'
_cod_data_source_file dg3055sup1.cif
_cod_data_source_block I
_cod_depositor_comments 'Adding full bibliography for 2312532.cif.'
_cod_original_sg_symbol_H-M 'P 21'
_cod_database_code 2312532
_cod_database_fobs_code 2312532
_shelx_space_group_comment
;
The symmetry employed for this shelxl refinement is uniquely defined
by the following loop, which should always be used as a source of
symmetry information in preference to the above space-group names.
They are only intended as comments.
;
_shelx_estimated_absorpt_t_min 0.784
_shelx_estimated_absorpt_t_max 0.978

loop_
_space_group_symop_operation_xyz
'x, y, z'
'-x, y+1/2, -z'

loop_
_atom_site_type_symbol
_atom_site_label
_atom_site_fract_x
_atom_site_fract_y
_atom_site_fract_z
_atom_site_U_iso_or_equiv
_atom_site_adp_type
_atom_site_calc_flag
_atom_site_occupancy
_atom_site_disorder_assembly
_atom_site_disorder_group
O O1 0.6613(6) 0.38954(17) 1.01553(14) 0.0445(6) Uani d 1 . .
O O3 0.6528(6) 0.37365(16) 0.73265(14) 0.0412(5) Uani d 1 . .
O O5 0.7299(6) 0.52182(15) 0.94317(12) 0.0396(5) Uani d 1 . .
O O6 0.9612(16) 0.7071(5) 0.9453(4) 0.0641(17) Uani d 0.5 A 1
H H6O 0.875712 0.697805 0.987275 0.096 Uiso calc 0.5 A 1
O O6A 0.538(2) 0.6967(5) 0.8715(6) 0.097(3) Uani d 0.5 A 2
H H6AO 0.528968 0.753853 0.871180 0.145 Uiso calc 0.5 A 2
O O8 0.3233(5) 0.2240(2) 0.9067(2) 0.0590(8) Uani d 1 . .
N N1 0.7583(5) 0.27620(17) 0.87908(16) 0.0299(5) Uani d 1 . .
H H1N 0.932(8) 0.266(2) 0.8755(19) 0.017(7) Uiso d 1 . .
C C1 0.7936(7) 0.4255(2) 0.94888(17) 0.0330(6) Uani d 1 . .
H H1A 0.997167 0.416705 0.953441 0.040 Uiso calc 1 . .
C C2 0.6822(6) 0.37358(19) 0.87507(18) 0.0293(5) Uani d 1 . .
H H2A 0.476738 0.378155 0.874899 0.035 Uiso calc 1 . .
C C3 0.7936(6) 0.4179(2) 0.79753(17) 0.0298(6) Uani d 1 . .
H H3A 0.995667 0.405910 0.793219 0.036 Uiso calc 1 . .
C C4 0.7431(7) 0.52381(19) 0.79937(17) 0.0296(5) Uani d 1 . .
H H4A 0.540824 0.536263 0.796932 0.036 Uiso calc 1 . .
C C5 0.8640(8) 0.5658(2) 0.87643(17) 0.0379(6) Uani d 1 . .
H H5A 1.066193 0.553185 0.878652 0.046 Uiso calc 1 . .
C C6 0.8160(12) 0.6693(3) 0.8831(2) 0.0593(11) Uani d 1 . .
H H6A 0.873382 0.699202 0.833542 0.071 Uiso calc 0.5 A 1
H H6B 0.617058 0.681054 0.890635 0.071 Uiso calc 0.5 A 1
H H6C 0.876044 0.689708 0.935970 0.071 Uiso calc 0.5 A 2
H H6D 0.932925 0.700711 0.843857 0.071 Uiso calc 0.5 A 2
C C7 0.8083(12) 0.4062(3) 1.0894(2) 0.0541(10) Uani d 1 . .
H H7A 0.723974 0.370095 1.131539 0.081 Uiso calc 1 . .
H H7B 0.797678 0.471347 1.102649 0.081 Uiso calc 1 . .
H H7C 1.001519 0.388351 1.083378 0.081 Uiso calc 1 . .
C C8 0.5760(6) 0.2082(2) 0.8968(2) 0.0372(7) Uani d 1 . .
C C9 0.6950(8) 0.1115(3) 0.9016(3) 0.0536(9) Uani d 1 . .
H H9A 0.609485 0.078600 0.945515 0.080 Uiso calc 1 . .
H H9B 0.894259 0.114941 0.910051 0.080 Uiso calc 1 . .
H H9C 0.657534 0.078887 0.852381 0.080 Uiso calc 1 . .
O O1' 0.8809(4) 0.57052(15) 0.73397(12) 0.0298(4) Uani d 1 . .
O O3' 0.7196(5) 0.74058(15) 0.48957(14) 0.0367(5) Uani d 1 . .
H H3'O 0.567(12) 0.759(4) 0.471(3) 0.052(13) Uiso d 1 . .
H H3O 0.715(10) 0.398(3) 0.685(3) 0.046(11) Uiso d 1 . .
O O4' 0.4803(6) 0.56213(19) 0.42887(16) 0.0499(6) Uani d 1 . .
H H4'O 0.551(11) 0.605(4) 0.393(3) 0.052(12) Uiso d 1 . .
O O5' 0.8318(5) 0.49753(14) 0.61404(12) 0.0297(4) Uani d 1 . .
O O6' 0.7734(5) 0.32150(16) 0.54828(16) 0.0395(5) Uani d 1 . .
H H6'O 0.909(16) 0.295(5) 0.540(4) 0.08(2) Uiso d 1 . .
O O7' 1.1510(5) 0.7998(2) 0.6826(2) 0.0559(7) Uani d 1 . .
N N1' 0.7139(5) 0.74593(17) 0.66216(15) 0.0287(5) Uani d 1 . .
H H1N' 0.522(8) 0.758(2) 0.6661(18) 0.020(7) Uiso d 1 . .
C C1' 0.7340(6) 0.5731(2) 0.66160(16) 0.0280(5) Uani d 1 . .
H H1'A 0.531861 0.566904 0.671392 0.034 Uiso calc 1 . .
C C2' 0.7956(5) 0.66437(18) 0.61688(16) 0.0267(5) Uani d 1 . .
H H2'A 0.997740 0.667805 0.606156 0.032 Uiso calc 1 . .
C C3' 0.6387(6) 0.6623(2) 0.53637(17) 0.0293(6) Uani d 1 . .
H H3'A 0.436964 0.667216 0.547368 0.035 Uiso calc 1 . .
C C4' 0.6892(6) 0.5726(2) 0.48892(16) 0.0317(6) Uani d 1 . .
H H4'A 0.874727 0.575294 0.463538 0.038 Uiso calc 1 . .
C C5' 0.6709(6) 0.48547(19) 0.54181(17) 0.0299(6) Uani d 1 . .
H H5'A 0.474313 0.472657 0.555322 0.036 Uiso calc 1 . .
C C6' 0.7956(8) 0.4029(2) 0.49838(19) 0.0373(7) Uani d 1 . .
H H6'A 0.696242 0.392679 0.448283 0.045 Uiso calc 1 . .
H H6'B 0.991389 0.415061 0.486059 0.045 Uiso calc 1 . .
C C7' 0.8984(6) 0.8097(2) 0.6888(2) 0.0330(6) Uani d 1 . .
C C8' 0.7740(8) 0.8961(2) 0.7253(2) 0.0461(8) Uani d 1 . .
H H8'A 0.846644 0.950160 0.698249 0.069 Uiso calc 1 . .
H H8'B 0.822429 0.898956 0.781168 0.069 Uiso calc 1 . .
H H8'C 0.573311 0.894426 0.719681 0.069 Uiso calc 1 . .
O O1S 0.5403(7) 0.6821(2) 0.3019(2) 0.0632(8) Uani d 1 . .
H H1S 0.474933 0.734452 0.294896 0.095 Uiso calc 1 . .
C C1S 0.8289(14) 0.6839(6) 0.2880(3) 0.091(2) Uani d 1 . .
H H1SA 0.900524 0.621240 0.287904 0.136 Uiso calc 1 . .
H H1SB 0.919732 0.719208 0.329534 0.136 Uiso calc 1 . .
H H1SC 0.865150 0.712465 0.236866 0.136 Uiso calc 1 . .

loop_
_atom_site_aniso_label
_atom_site_aniso_U_11
_atom_site_aniso_U_22
_atom_site_aniso_U_33
_atom_site_aniso_U_12
_atom_site_aniso_U_13
_atom_site_aniso_U_23
O1 0.0584(14) 0.0455(13) 0.0297(11) -0.0091(12) 0.0059(10) 0.0026(10)
O3 0.0594(15) 0.0319(10) 0.0324(11) -0.0080(10) -0.0036(11) -0.0007(9)
O5 0.0583(14) 0.0326(11) 0.0280(9) 0.0049(10) 0.0080(10) -0.0016(8)
O6 0.094(4) 0.052(3) 0.046(3) -0.032(3) 0.010(3) -0.018(3)
O6A 0.141(7) 0.046(3) 0.103(6) 0.048(4) 0.061(6) 0.013(4)
O8 0.0259(12) 0.0619(17) 0.089(2) -0.0020(12) 0.0048(13) 0.0188(15)
N1 0.0206(11) 0.0304(12) 0.0387(12) 0.0011(9) 0.0013(10) 0.0028(10)
C1 0.0382(15) 0.0302(14) 0.0307(13) 0.0011(12) 0.0014(13) 0.0019(11)
C2 0.0243(11) 0.0288(13) 0.0348(14) 0.0002(10) 0.0010(12) 0.0034(11)
C3 0.0308(14) 0.0298(13) 0.0287(12) 0.0002(11) 0.0019(11) -0.0009(10)
C4 0.0324(13) 0.0272(12) 0.0292(12) 0.0011(11) 0.0042(12) 0.0014(11)
C5 0.0537(17) 0.0316(14) 0.0285(13) -0.0022(14) 0.0044(14) -0.0013(12)
C6 0.114(4) 0.0319(16) 0.0321(16) -0.002(2) 0.003(2) -0.0041(14)
C7 0.088(3) 0.0457(17) 0.0290(14) 0.0033(19) -0.0018(18) 0.0021(13)
C8 0.0280(15) 0.0366(15) 0.0472(17) -0.0027(12) 0.0007(13) 0.0083(13)
C9 0.0460(19) 0.0336(16) 0.081(3) -0.0041(15) 0.0046(19) 0.0092(17)
O1' 0.0318(9) 0.0296(9) 0.0280(9) -0.0027(9) -0.0009(8) 0.0015(8)
O3' 0.0347(12) 0.0325(10) 0.0429(11) -0.0005(9) -0.0012(9) 0.0122(9)
O4' 0.0624(16) 0.0430(13) 0.0442(12) -0.0106(13) -0.0234(12) 0.0060(11)
O5' 0.0345(9) 0.0254(8) 0.0291(9) 0.0054(7) -0.0038(9) -0.0015(7)
O6' 0.0369(11) 0.0269(10) 0.0547(14) 0.0000(9) -0.0015(10) -0.0045(10)
O7' 0.0233(11) 0.0536(15) 0.091(2) -0.0022(11) 0.0001(12) -0.0168(14)
N1' 0.0191(11) 0.0274(11) 0.0396(12) 0.0016(9) 0.0012(9) -0.0023(9)
C1' 0.0288(12) 0.0257(11) 0.0294(12) 0.0003(12) 0.0010(10) -0.0003(11)
C2' 0.0239(11) 0.0238(11) 0.0323(12) -0.0001(10) 0.0029(11) 0.0029(11)
C3' 0.0229(12) 0.0262(12) 0.0389(14) 0.0009(11) -0.0014(11) 0.0072(12)
C4' 0.0345(13) 0.0332(13) 0.0274(12) -0.0025(13) -0.0044(11) 0.0022(12)
C5' 0.0308(14) 0.0275(13) 0.0314(13) -0.0032(11) -0.0061(12) -0.0009(10)
C6' 0.0444(17) 0.0323(14) 0.0353(14) 0.0014(13) -0.0044(14) -0.0053(12)
C7' 0.0313(15) 0.0301(14) 0.0376(16) -0.0011(12) -0.0037(12) 0.0011(12)
C8' 0.0425(17) 0.0369(15) 0.0587(19) 0.0027(14) -0.0063(16) -0.0160(16)
O1S 0.0670(18) 0.0633(19) 0.0594(16) 0.0089(16) -0.0009(15) 0.0201(15)
C1S 0.070(3) 0.141(6) 0.061(3) -0.016(4) 0.007(3) 0.022(3)

loop_
_atom_type_symbol
_atom_type_description
_atom_type_scat_dispersion_real
_atom_type_scat_dispersion_imag
_atom_type_scat_source
C C 0.0181 0.0091 'International Tables Vol C Tables 4.2.6.8 and 6.1.1.4'
H H 0.0000 0.0000 'International Tables Vol C Tables 4.2.6.8 and 6.1.1.4'
N N 0.0311 0.0180 'International Tables Vol C Tables 4.2.6.8 and 6.1.1.4'
O O 0.0492 0.0322 'International Tables Vol C Tables 4.2.6.8 and 6.1.1.4'

loop_
_geom_angle_atom_site_label_1
_geom_angle_atom_site_label_2
_geom_angle_atom_site_label_3
_geom_angle_site_symmetry_1
_geom_angle_site_symmetry_3
_geom_angle
_geom_angle_publ_flag
C1 O1 C7 . . 113.9(3) ?
C3 O3 H3O . . 109(3) ?
C1 O5 C5 . . 112.7(2) ?
C6 O6 H6O . . 109.5 ?
C6 O6A H6AO . . 109.5 ?
C8 N1 C2 . . 123.5(2) ?
C8 N1 H1N . . 121(2) ?
C2 N1 H1N . . 115(2) ?
O1 C1 O5 . . 108.7(3) ?
O1 C1 C2 . . 107.9(2) ?
O5 C1 C2 . . 110.2(2) ?
O1 C1 H1A . . 110.0 ?
O5 C1 H1A . . 110.0 ?
C2 C1 H1A . . 110.0 ?
N1 C2 C1 . . 110.2(2) ?
N1 C2 C3 . . 110.6(2) ?
C1 C2 C3 . . 110.8(2) ?
N1 C2 H2A . . 108.4 ?
C1 C2 H2A . . 108.4 ?
C3 C2 H2A . . 108.4 ?
O3 C3 C2 . . 107.0(2) ?
O3 C3 C4 . . 112.5(2) ?
C2 C3 C4 . . 109.8(2) ?
O3 C3 H3A . . 109.2 ?
C2 C3 H3A . . 109.2 ?
C4 C3 H3A . . 109.2 ?
O1' C4 C5 . . 106.3(2) ?
O1' C4 C3 . . 111.9(2) ?
C5 C4 C3 . . 110.3(2) ?
O1' C4 H4A . . 109.4 ?
C5 C4 H4A . . 109.4 ?
C3 C4 H4A . . 109.4 ?
O5 C5 C6 . . 108.0(3) ?
O5 C5 C4 . . 108.1(3) ?
C6 C5 C4 . . 113.1(3) ?
O5 C5 H5A . . 109.2 ?
C6 C5 H5A . . 109.2 ?
C4 C5 H5A . . 109.2 ?
O6 C6 C5 . . 111.9(5) ?
O6A C6 C5 . . 114.3(5) ?
O6 C6 H6A . . 109.2 ?
C5 C6 H6A . . 109.2 ?
O6 C6 H6B . . 109.2 ?
C5 C6 H6B . . 109.2 ?
H6A C6 H6B . . 107.9 ?
O6A C6 H6C . . 108.7 ?
C5 C6 H6C . . 108.7 ?
O6A C6 H6D . . 108.7 ?
C5 C6 H6D . . 108.7 ?
H6C C6 H6D . . 107.6 ?
O1 C7 H7A . . 109.5 ?
O1 C7 H7B . . 109.5 ?
H7A C7 H7B . . 109.5 ?
O1 C7 H7C . . 109.5 ?
H7A C7 H7C . . 109.5 ?
H7B C7 H7C . . 109.5 ?
O8 C8 N1 . . 121.8(3) ?
O8 C8 C9 . . 122.0(3) ?
N1 C8 C9 . . 116.1(3) ?
C8 C9 H9A . . 109.5 ?
C8 C9 H9B . . 109.5 ?
H9A C9 H9B . . 109.5 ?
C8 C9 H9C . . 109.5 ?
H9A C9 H9C . . 109.5 ?
H9B C9 H9C . . 109.5 ?
C1' O1' C4 . . 116.0(2) ?
C3' O3' H3'O . . 103(3) ?
C4' O4' H4'O . . 98(3) ?
C1' O5' C5' . . 112.6(2) ?
C6' O6' H6'O . . 103(5) ?
C7' N1' C2' . . 123.1(2) ?
C7' N1' H1N' . . 119(2) ?
C2' N1' H1N' . . 117(2) ?
O1' C1' O5' . . 107.3(2) ?
O1' C1' C2' . . 110.3(2) ?
O5' C1' C2' . . 108.4(2) ?
O1' C1' H1'A . . 110.2 ?
O5' C1' H1'A . . 110.2 ?
C2' C1' H1'A . . 110.2 ?
N1' C2' C1' . . 112.6(2) ?
N1' C2' C3' . . 109.9(2) ?
C1' C2' C3' . . 108.3(2) ?
N1' C2' H2'A . . 108.6 ?
C1' C2' H2'A . . 108.6 ?
C3' C2' H2'A . . 108.6 ?
O3' C3' C4' . . 109.7(2) ?
O3' C3' C2' . . 109.4(2) ?
C4' C3' C2' . . 113.1(2) ?
O3' C3' H3'A . . 108.2 ?
C4' C3' H3'A . . 108.2 ?
C2' C3' H3'A . . 108.2 ?
O4' C4' C3' . . 110.1(3) ?
O4' C4' C5' . . 106.3(2) ?
C3' C4' C5' . . 112.3(2) ?
O4' C4' H4'A . . 109.4 ?
C3' C4' H4'A . . 109.4 ?
C5' C4' H4'A . . 109.4 ?
O5' C5' C6' . . 106.6(2) ?
O5' C5' C4' . . 110.7(2) ?
C6' C5' C4' . . 109.9(3) ?
O5' C5' H5'A . . 109.8 ?
C6' C5' H5'A . . 109.8 ?
C4' C5' H5'A . . 109.8 ?
O6' C6' C5' . . 109.3(3) ?
O6' C6' H6'A . . 109.8 ?
C5' C6' H6'A . . 109.8 ?
O6' C6' H6'B . . 109.8 ?
C5' C6' H6'B . . 109.8 ?
H6'A C6' H6'B . . 108.3 ?
O7' C7' N1' . . 122.7(3) ?
O7' C7' C8' . . 121.4(3) ?
N1' C7' C8' . . 115.9(3) ?
C7' C8' H8'A . . 109.5 ?
C7' C8' H8'B . . 109.5 ?
H8'A C8' H8'B . . 109.5 ?
C7' C8' H8'C . . 109.5 ?
H8'A C8' H8'C . . 109.5 ?
H8'B C8' H8'C . . 109.5 ?
C1S O1S H1S . . 109.5 ?
O1S C1S H1SA . . 109.5 ?
O1S C1S H1SB . . 109.5 ?
H1SA C1S H1SB . . 109.5 ?
O1S C1S H1SC . . 109.5 ?
H1SA C1S H1SC . . 109.5 ?
H1SB C1S H1SC . . 109.5 ?

loop_
_geom_bond_atom_site_label_1
_geom_bond_atom_site_label_2
_geom_bond_site_symmetry_2
_geom_bond_distance
_geom_bond_publ_flag
O1 C1 . 1.376(4) ?
O1 C7 . 1.435(5) ?
O3 C3 . 1.420(4) ?
O3 H3O . 0.91(5) ?
O5 C1 . 1.416(3) ?
O5 C5 . 1.428(4) ?
O6 C6 . 1.356(8) ?
O6 H6O . 0.8200 ?
O6A C6 . 1.393(12) ?
O6A H6AO . 0.8200 ?
O8 C8 . 1.235(4) ?
N1 C8 . 1.338(4) ?
N1 C2 . 1.443(4) ?
N1 H1N . 0.84(4) ?
C1 C2 . 1.531(4) ?
C1 H1A . 0.9800 ?
C2 C3 . 1.534(4) ?
C2 H2A . 0.9800 ?
C3 C4 . 1.536(3) ?
C3 H3A . 0.9800 ?
C4 O1' . 1.437(4) ?
C4 C5 . 1.529(4) ?
C4 H4A . 0.9800 ?
C5 C6 . 1.503(5) ?
C5 H5A . 0.9800 ?
C6 H6A . 0.9700 ?
C6 H6B . 0.9700 ?
C6 H6C . 0.9700 ?
C6 H6D . 0.9700 ?
C7 H7A . 0.9600 ?
C7 H7B . 0.9600 ?
C7 H7C . 0.9600 ?
C8 C9 . 1.499(5) ?
C9 H9A . 0.9600 ?
C9 H9B . 0.9600 ?
C9 H9C . 0.9600 ?
O1' C1' . 1.394(3) ?
O3' C3' . 1.419(3) ?
O3' H3'O . 0.83(6) ?
O4' C4' . 1.418(4) ?
O4' H4'O . 0.92(5) ?
O5' C1' . 1.420(3) ?
O5' C5' . 1.436(4) ?
O6' C6' . 1.436(4) ?
O6' H6'O . 0.76(8) ?
O7' C7' . 1.215(4) ?
N1' C7' . 1.342(4) ?
N1' C2' . 1.444(4) ?
N1' H1N' . 0.93(4) ?
C1' C2' . 1.533(4) ?
C1' H1'A . 0.9800 ?
C2' C3' . 1.535(4) ?
C2' H2'A . 0.9800 ?
C3' C4' . 1.527(4) ?
C3' H3'A . 0.9800 ?
C4' C5' . 1.530(4) ?
C4' H4'A . 0.9800 ?
C5' C6' . 1.508(4) ?
C5' H5'A . 0.9800 ?
C6' H6'A . 0.9700 ?
C6' H6'B . 0.9700 ?
C7' C8' . 1.501(4) ?
C8' H8'A . 0.9600 ?
C8' H8'B . 0.9600 ?
C8' H8'C . 0.9600 ?
O1S C1S . 1.393(7) ?
O1S H1S . 0.8200 ?
C1S H1SA . 0.9600 ?
C1S H1SB . 0.9600 ?
C1S H1SC . 0.9600 ?

loop_
_geom_hbond_atom_site_label_D
_geom_hbond_atom_site_label_H
_geom_hbond_atom_site_label_A
_geom_hbond_site_symmetry_A
_geom_hbond_distance_DH
_geom_hbond_distance_HA
_geom_hbond_distance_DA
_geom_hbond_angle_DHA
_geom_hbond_publ_flag
O6^a H6O^a O8 2_657 0.82 2.04 2.823(7) 160.0 yes
N1 H1N O8 1_655 0.84(4) 2.02(4) 2.829(4) 160(3) yes
C9 H9A O5 2_647 0.96 2.59 3.525(5) 164.5 yes
C9 H9B O8 1_655 0.96 2.57 3.398(5) 144.4 yes
O3' H3'O O6' 2_656 0.83(6) 1.88(6) 2.692(3) 165(5) yes
O3 H3O O5' . 0.91(5) 1.94(5) 2.789(3) 155(4) yes
O3 H3O O6' . 0.91(5) 2.55(5) 3.212(4) 130(4) yes
O4' H4'O O1S . 0.92(5) 1.88(5) 2.739(4) 155(5) yes
O6' H6'O O3' 2_746 0.76(8) 1.99(8) 2.750(4) 173(7) yes
N1' H1N' O7' 1_455 0.93(4) 1.88(4) 2.808(3) 171(3) yes
C6' H6'A O7' 2_746 0.97 2.66 3.366(5) 130.4 yes
C8' H8'C O7' 1_455 0.96 2.50 3.347(5) 146.8 yes
O1S H1S O3 2_656 0.82 2.13 2.950(4) 173.1 yes
C1S H1SC O8 2_656 0.96 2.56 3.371(7) 142.4 yes

loop_
_geom_torsion_atom_site_label_1
_geom_torsion_atom_site_label_2
_geom_torsion_atom_site_label_3
_geom_torsion_atom_site_label_4
_geom_torsion_site_symmetry_1
_geom_torsion_site_symmetry_2
_geom_torsion_site_symmetry_3
_geom_torsion_site_symmetry_4
_geom_torsion
_geom_torsion_publ_flag
C7 O1 C1 O5 . . . . -81.3(3) ?
C7 O1 C1 C2 . . . . 159.2(3) ?
C5 O5 C1 O1 . . . . 178.7(3) ?
C5 O5 C1 C2 . . . . -63.3(3) ?
C8 N1 C2 C1 . . . . 105.6(3) ?
C8 N1 C2 C3 . . . . -131.5(3) ?
O1 C1 C2 N1 . . . . -64.1(3) ?
O5 C1 C2 N1 . . . . 177.4(2) ?
O1 C1 C2 C3 . . . . 173.1(2) ?
O5 C1 C2 C3 . . . . 54.6(3) ?
N1 C2 C3 O3 . . . . 64.8(3) ?
C1 C2 C3 O3 . . . . -172.7(2) ?
N1 C2 C3 C4 . . . . -172.9(2) ?
C1 C2 C3 C4 . . . . -50.4(3) ?
O3 C3 C4 O1' . . . . -69.8(3) ?
C2 C3 C4 O1' . . . . 171.2(2) ?
O3 C3 C4 C5 . . . . 172.1(2) ?
C2 C3 C4 C5 . . . . 53.1(3) ?
C1 O5 C5 C6 . . . . -172.0(3) ?
C1 O5 C5 C4 . . . . 65.3(3) ?
O1' C4 C5 O5 . . . . 179.4(2) ?
C3 C4 C5 O5 . . . . -59.1(3) ?
O1' C4 C5 C6 . . . . 59.8(4) ?
C3 C4 C5 C6 . . . . -178.7(3) ?
O5 C5 C6 O6 . . . . 69.8(5) ?
C4 C5 C6 O6 . . . . -170.6(4) ?
O5 C5 C6 O6A . . . . -68.4(5) ?
C4 C5 C6 O6A . . . . 51.3(6) ?
C2 N1 C8 O8 . . . . 4.1(5) ?
C2 N1 C8 C9 . . . . -177.5(3) ?
C5 C4 O1' C1' . . . . -154.8(2) ?
C3 C4 O1' C1' . . . . 84.7(3) ?
C4 O1' C1' O5' . . . . -95.8(3) ?
C4 O1' C1' C2' . . . . 146.2(2) ?
C5' O5' C1' O1' . . . . 172.6(2) ?
C5' O5' C1' C2' . . . . -68.3(3) ?
C7' N1' C2' C1' . . . . 115.7(3) ?
C7' N1' C2' C3' . . . . -123.4(3) ?
O1' C1' C2' N1' . . . . -60.3(3) ?
O5' C1' C2' N1' . . . . -177.6(2) ?
O1' C1' C2' C3' . . . . 177.8(2) ?
O5' C1' C2' C3' . . . . 60.6(3) ?
N1' C2' C3' O3' . . . . 63.7(3) ?
C1' C2' C3' O3' . . . . -172.8(2) ?
N1' C2' C3' C4' . . . . -173.7(2) ?
C1' C2' C3' C4' . . . . -50.2(3) ?
O3' C3' C4' O4' . . . . -75.0(3) ?
C2' C3' C4' O4' . . . . 162.6(2) ?
O3' C3' C4' C5' . . . . 166.9(2) ?
C2' C3' C4' C5' . . . . 44.4(3) ?
C1' O5' C5' C6' . . . . -179.4(2) ?
C1' O5' C5' C4' . . . . 61.1(3) ?
O4' C4' C5' O5' . . . . -167.9(2) ?
C3' C4' C5' O5' . . . . -47.5(3) ?
O4' C4' C5' C6' . . . . 74.5(3) ?
C3' C4' C5' C6' . . . . -165.1(3) ?
O5' C5' C6' O6' . . . . 60.7(3) ?
C4' C5' C6' O6' . . . . -179.2(3) ?
C2' N1' C7' O7' . . . . -6.3(5) ?
C2' N1' C7' C8' . . . . 172.3(3) ?
